data_4062563
loop_
_publ_author_name
'Niel, Virginie'
'Thompson, Amber L.'
'Goeta, Andr\'es E.'
'Enachescu, Cristian'
'Hauser, Andreas'
'Galet, Ana'
'Mu\~noz, M. Carmen'
'Real, Jos\'e A'

_publ_section_title
;
Thermal and Light-Induced Two-step Spin Transition in a Novel Fe(II) 3D
Polymer with Strong Metallophilic Interactions: Diffraction, Magnetic,
Calorimetric and Visible Absorption Spectroscopic Studies of
{Fe(pmd)[Ag(CN)2][Ag2(CN)3]}.
;
_journal_name_full Organometallics
_journal_paper_doi 10.1021/om0342053
_journal_year 2004
_chemical_formula_sum 'C9 H4 Ag3 Fe N7'
_chemical_formula_weight 589.65
_space_group_IT_number 14
_symmetry_cell_setting monoclinic
_symmetry_space_group_name_Hall '-P 2ybc'
_symmetry_space_group_name_H-M 'P 1 21/c 1'
_cell_angle_alpha 90.00
_cell_angle_beta 97.015(4)
_cell_angle_gamma 90.00
_cell_formula_units_Z 16
_cell_length_a 17.214(3)
_cell_length_b 29.252(5)
_cell_length_c 11.559(2)
_cell_measurement_temperature 30(2)
_cell_volume 5777(3)
_diffrn_ambient_temperature 30(2)
_exptl_crystal_density_diffrn 2.712
_cod_original_sg_symbol_H-M 'P 21/c'
_cod_database_code 4062563

loop_
_symmetry_equiv_pos_as_xyz
'x, y, z'
'-x, y+1/2, -z+1/2'
'-x, -y, -z'
'x, -y-1/2, z-1/2'

loop_
_atom_site_label
_atom_site_type_symbol
_atom_site_fract_x
_atom_site_fract_y
_atom_site_fract_z
_atom_site_U_iso_or_equiv
_atom_site_adp_type
_atom_site_occupancy
_atom_site_symmetry_multiplicity
_atom_site_calc_flag
_atom_site_refinement_flags
_atom_site_disorder_assembly
_atom_site_disorder_group
Ag1 Ag 0.17052(14) 0.86342(7) 0.15019(16) 0.00676(17) Uani 1 1 d . . .
Ag2 Ag 0.22023(14) 0.68825(7) -0.11999(16) 0.00676(17) Uani 1 1 d . . .
Ag3 Ag 0.26562(14) 0.73128(7) 0.62966(16) 0.00676(17) Uani 1 1 d . . .
Ag4 Ag 0.23437(14) 0.56813(7) 0.24086(16) 0.00676(17) Uani 1 1 d . . .
Ag5 Ag 0.32489(14) 0.49999(7) 0.12634(16) 0.00676(17) Uani 1 1 d . . .
Ag6 Ag 0.15288(14) 0.63666(7) 0.36788(16) 0.00676(17) Uani 1 1 d . . .
Ag7 Ag 0.65662(14) 0.76471(7) -0.13018(16) 0.00676(17) Uani 1 1 d . . .
Ag8 Ag 0.71583(14) 0.69525(7) 0.71863(16) 0.00676(17) Uani 1 1 d . . .
Ag9 Ag -0.20649(14) 0.87941(7) 0.10578(16) 0.00676(17) Uani 1 1 d . . .
Ag10 Ag 0.72833(14) 0.56042(7) 0.39091(16) 0.00676(17) Uani 1 1 d . . .
Ag11 Ag 0.69080(14) 0.50970(7) 0.15461(16) 0.00676(17) Uani 1 1 d . . .
Ag12 Ag 0.21171(14) 0.39931(7) -0.15412(16) 0.00676(17) Uani 1 1 d . . .
Fe1 Fe -0.0372(3) 0.75220(13) -0.0382(3) 0.0046(8) Uiso 1 1 d . . .
Fe2 Fe 0.4929(3) 0.62830(12) -0.0162(3) 0.0045(8) Uiso 1 1 d . . .
Fe3 Fe 0.4743(3) 0.62944(13) 0.4816(3) 0.0054(8) Uiso 1 1 d . . .
Fe4 Fe 0.0000 0.5000 0.0000 0.0049(11) Uiso 1 2 d S . .
Fe5 Fe 0.0000 0.5000 0.5000 0.0059(11) Uiso 1 2 d S . .
N1 N -0.1260(16) 0.7181(8) -0.1179(18) 0.009(2) Uiso 1 1 d . . .
N2 N -0.1133(15) 0.7955(8) 0.0095(18) 0.009(2) Uiso 1 1 d . . .
N3 N 0.0470(16) 0.7897(8) 0.0370(18) 0.009(2) Uiso 1 1 d . . .
N4 N 0.0445(16) 0.7123(8) -0.0840(18) 0.009(2) Uiso 1 1 d . . .
N5 N -0.0388(15) 0.7160(8) 0.1074(18) 0.0076(16) Uiso 1 1 d . . .
N6 N -0.0347(15) 0.7133(8) 0.3129(18) 0.0076(16) Uiso 1 1 d . . .
N7 N 0.4230(14) 0.5829(7) 0.0308(17) 0.005(2) Uiso 1 1 d . . .
N8 N 0.5798(15) 0.5908(7) 0.0527(17) 0.005(2) Uiso 1 1 d . . .
N9 N 0.5616(14) 0.6757(7) -0.0634(17) 0.005(2) Uiso 1 1 d . . .
N10 N 0.3999(15) 0.6631(7) -0.0843(17) 0.005(2) Uiso 1 1 d . . .
N11 N 0.4926(15) 0.5936(8) -0.1634(18) 0.0076(16) Uiso 1 1 d . . .
N12 N 0.4872(15) 0.6639(8) 0.1309(18) 0.0076(16) Uiso 1 1 d . . .
N13 N 0.3929(15) 0.6674(7) 0.5311(17) 0.005(2) Uiso 1 1 d . . .
N14 N 0.3903(15) 0.5923(7) 0.4043(17) 0.005(2) Uiso 1 1 d . . .
N15 N 0.5563(14) 0.5914(7) 0.4358(17) 0.005(2) Uiso 1 1 d . . .
N16 N 0.5587(15) 0.6683(7) 0.5568(17) 0.005(2) Uiso 1 1 d . . .
N17 N 0.4738(15) 0.6634(8) 0.3357(18) 0.0076(16) Uiso 1 1 d . . .
N18 N 0.4790(15) 0.5937(8) -0.3698(18) 0.0076(16) Uiso 1 1 d . . .
N19 N 0.0808(15) 0.5398(7) 0.0779(18) 0.006(3) Uiso 1 1 d . . .
N20 N 0.0860(15) 0.4632(7) -0.0449(17) 0.006(3) Uiso 1 1 d . . .
N21 N 0.0002(15) 0.4648(8) 0.1490(18) 0.0076(16) Uiso 1 1 d . . .
N22 N 0.0935(15) 0.4698(7) 0.5720(17) 0.004(3) Uiso 1 1 d . . .
N23 N 0.0634(14) 0.5483(7) 0.4500(17) 0.004(3) Uiso 1 1 d . . .
N24 N 0.0077(15) 0.4641(8) 0.3524(18) 0.0076(16) Uiso 1 1 d . . .
N25 N 0.1940(16) 0.6910(8) 0.2761(19) 0.0130(19) Uiso 1 1 d . . .
N26 N 0.2690(16) 0.3475(8) -0.2391(19) 0.0130(19) Uiso 1 1 d . . .
N27 N 0.2761(16) 0.4486(8) 0.2207(19) 0.0130(19) Uiso 1 1 d . . .
N28 N 0.7450(16) 0.4505(8) 0.2285(19) 0.0130(19) Uiso 1 1 d . . .
C1 C -0.1807(19) 0.7057(9) -0.175(2) 0.0088(13) Uiso 1 1 d . . .
C2 C -0.1479(18) 0.8270(9) 0.034(2) 0.0088(13) Uiso 1 1 d . . .
C3 C 0.0969(19) 0.8136(9) 0.077(2) 0.0088(13) Uiso 1 1 d . . .
C4 C 0.1033(19) 0.6984(9) -0.105(2) 0.0088(13) Uiso 1 1 d . . .
C5 C -0.0387(18) 0.7378(9) 0.209(2) 0.007(3) Uiso 1 1 d . . .
H5 H -0.0414 0.7703 0.2103 0.009 Uiso 1 1 calc R . .
C51 C -0.0340(18) 0.6695(9) 0.107(2) 0.0062(18) Uiso 1 1 d . . .
H51 H -0.0356 0.6543 0.0336 0.007 Uiso 1 1 calc R . .
C52 C -0.0268(18) 0.6438(9) 0.206(2) 0.007(3) Uiso 1 1 d . . .
H52 H -0.0218 0.6114 0.2037 0.008 Uiso 1 1 calc R . .
C53 C -0.0271(18) 0.6668(9) 0.311(2) 0.0062(18) Uiso 1 1 d . . .
H53 H -0.0219 0.6501 0.3820 0.007 Uiso 1 1 calc R . .
C7 C 0.3826(19) 0.5523(9) 0.056(2) 0.0088(13) Uiso 1 1 d . . .
C8 C 0.6263(19) 0.5646(9) 0.092(2) 0.0088(13) Uiso 1 1 d . . .
C9 C 0.6004(19) 0.7055(9) -0.080(2) 0.0088(13) Uiso 1 1 d . . .
C10 C 0.3372(19) 0.6763(9) -0.105(2) 0.0088(13) Uiso 1 1 d . . .
C11 C 0.4843(18) 0.6161(9) -0.265(2) 0.007(3) Uiso 1 1 d . . .
H11 H 0.4820 0.6486 -0.2642 0.009 Uiso 1 1 calc R . .
C111 C 0.4923(18) 0.5469(9) -0.165(2) 0.0062(18) Uiso 1 1 d . . .
H111 H 0.4955 0.5309 -0.0936 0.007 Uiso 1 1 calc R . .
C112 C 0.4876(18) 0.5219(9) -0.269(2) 0.007(3) Uiso 1 1 d . . .
H112 H 0.4907 0.4894 -0.2685 0.008 Uiso 1 1 calc R . .
C113 C 0.4779(18) 0.5472(9) -0.373(2) 0.0062(18) Uiso 1 1 d . . .
H113 H 0.4706 0.5318 -0.4462 0.007 Uiso 1 1 calc R . .
C12 C 0.4842(18) 0.6420(9) 0.236(2) 0.007(3) Uiso 1 1 d . . .
H12 H 0.4899 0.6097 0.2374 0.009 Uiso 1 1 calc R . .
C121 C 0.4748(18) 0.7080(9) 0.130(2) 0.0062(18) Uiso 1 1 d . . .
H121 H 0.4713 0.7232 0.0574 0.007 Uiso 1 1 calc R . .
C122 C 0.4664(17) 0.7341(9) 0.226(2) 0.007(3) Uiso 1 1 d . . .
H122 H 0.4617 0.7664 0.2213 0.008 Uiso 1 1 calc R . .
C123 C 0.4651(18) 0.7109(9) 0.334(2) 0.0062(18) Uiso 1 1 d . . .
H123 H 0.4584 0.7273 0.4029 0.007 Uiso 1 1 calc R . .
C13 C 0.3445(18) 0.6898(9) 0.560(2) 0.0088(13) Uiso 1 1 d . . .
C14 C 0.3357(19) 0.5775(9) 0.350(2) 0.0088(13) Uiso 1 1 d . . .
C15 C 0.6149(19) 0.5763(9) 0.415(2) 0.0088(13) Uiso 1 1 d . . .
C16 C 0.6154(19) 0.6816(9) 0.608(2) 0.0088(13) Uiso 1 1 d . . .
C19 C 0.1353(19) 0.5548(9) 0.130(2) 0.0088(13) Uiso 1 1 d . . .
C20 C 0.1330(19) 0.4421(9) -0.074(2) 0.0088(13) Uiso 1 1 d . . .
C21 C 0.0009(18) 0.4860(9) 0.250(2) 0.007(3) Uiso 1 1 d . . .
H21 H -0.0037 0.5184 0.2502 0.009 Uiso 1 1 calc R . .
C211 C 0.0052(18) 0.4190(9) 0.148(2) 0.0062(18) Uiso 1 1 d . . .
H211 H 0.0017 0.4033 0.0752 0.007 Uiso 1 1 calc R . .
C212 C 0.0154(18) 0.3948(9) 0.250(2) 0.007(3) Uiso 1 1 d . . .
H212 H 0.0207 0.3625 0.2498 0.008 Uiso 1 1 calc R . .
C213 C 0.0176(18) 0.4189(9) 0.352(2) 0.0062(18) Uiso 1 1 d . . .
H213 H 0.0262 0.4031 0.4245 0.007 Uiso 1 1 calc R . .
C22 C 0.1555(19) 0.4552(9) 0.599(2) 0.0088(13) Uiso 1 1 d . . .
C23 C 0.1018(19) 0.5791(9) 0.424(2) 0.0088(13) Uiso 1 1 d . . .
C25 C 0.214(2) 0.7793(10) 0.722(2) 0.0130(19) Uiso 1 1 d . . .
C26 C 0.7050(19) 0.8172(10) -0.203(2) 0.0130(19) Uiso 1 1 d . . .
C27 C -0.256(2) 0.9257(10) 0.203(2) 0.0130(19) Uiso 1 1 d . . .
C28 C 0.229(2) 0.9197(10) 0.227(2) 0.0130(19) Uiso 1 1 d . . .

loop_
_atom_site_aniso_label
_atom_site_aniso_U_11
_atom_site_aniso_U_22
_atom_site_aniso_U_33
_atom_site_aniso_U_23
_atom_site_aniso_U_13
_atom_site_aniso_U_12
Ag1 0.0065(4) 0.0061(2) 0.0076(2) -0.00059(19) 0.0006(2) 0.0002(2)
Ag2 0.0065(4) 0.0061(2) 0.0076(2) -0.00059(19) 0.0006(2) 0.0002(2)
Ag3 0.0065(4) 0.0061(2) 0.0076(2) -0.00059(19) 0.0006(2) 0.0002(2)
Ag4 0.0065(4) 0.0061(2) 0.0076(2) -0.00059(19) 0.0006(2) 0.0002(2)
Ag5 0.0065(4) 0.0061(2) 0.0076(2) -0.00059(19) 0.0006(2) 0.0002(2)
Ag6 0.0065(4) 0.0061(2) 0.0076(2) -0.00059(19) 0.0006(2) 0.0002(2)
Ag7 0.0065(4) 0.0061(2) 0.0076(2) -0.00059(19) 0.0006(2) 0.0002(2)
Ag8 0.0065(4) 0.0061(2) 0.0076(2) -0.00059(19) 0.0006(2) 0.0002(2)
Ag9 0.0065(4) 0.0061(2) 0.0076(2) -0.00059(19) 0.0006(2) 0.0002(2)
Ag10 0.0065(4) 0.0061(2) 0.0076(2) -0.00059(19) 0.0006(2) 0.0002(2)
Ag11 0.0065(4) 0.0061(2) 0.0076(2) -0.00059(19) 0.0006(2) 0.0002(2)
Ag12 0.0065(4) 0.0061(2) 0.0076(2) -0.00059(19) 0.0006(2) 0.0002(2)

loop_
_geom_bond_atom_site_label_1
_geom_bond_atom_site_label_2
_geom_bond_distance
_geom_bond_site_symmetry_2
_geom_bond_publ_flag
Ag1 C3 2.05(3) . ?
Ag1 C28 2.07(3) . ?
Ag1 Ag2 3.085(3) 4_576 ?
Ag1 Ag6 3.240(3) 4_575 ?
Ag1 Ag3 3.241(3) 4_575 ?
Ag2 C10 2.03(3) . ?
Ag2 C4 2.06(3) . ?
Ag2 Ag1 3.085(3) 4_575 ?
Ag2 Ag3 3.335(3) 1_554 ?
Ag3 C25 2.03(3) . ?
Ag3 C13 2.06(3) . ?
Ag3 Ag1 3.241(3) 4_576 ?
Ag3 Ag2 3.335(3) 1_556 ?
Ag4 C19 2.04(3) . ?
Ag4 C14 2.05(3) . ?
Ag4 Ag6 2.940(3) . ?
Ag5 C7 2.04(3) . ?
Ag5 N27 2.09(2) . ?
Ag5 Ag4 2.942(3) . ?
Ag5 Ag11 3.238(3) 3_665 ?
Ag6 C23 2.04(3) . ?
Ag6 N25 2.08(2) . ?
Ag6 Ag1 3.240(3) 4_576 ?
Ag7 C26 1.98(3) . ?
Ag7 C9 2.10(3) . ?
Ag7 Ag8 2.942(3) 1_554 ?
Ag8 C16 2.06(3) . ?
Ag8 C1 2.06(3) 1_656 ?
Ag8 Ag7 2.942(3) 1_556 ?
Ag8 Ag9 2.947(3) 4_676 ?
Ag9 C27 2.02(3) . ?
Ag9 C2 2.06(3) . ?
Ag9 Ag8 2.947(3) 4_475 ?
Ag9 Ag10 3.138(3) 4_475 ?
Ag10 C22 2.04(3) 3_666 ?
Ag10 C15 2.06(3) . ?
Ag10 Ag9 3.138(3) 4_676 ?
Ag10 Ag12 3.261(3) 3_665 ?
Ag11 C8 2.03(3) . ?
Ag11 N28 2.10(2) . ?
Ag11 Ag10 3.106(3) . ?
Ag11 Ag12 3.147(3) 3_665 ?
Ag11 Ag5 3.238(3) 3_665 ?
Ag12 N26 2.11(2) . ?
Ag12 C20 2.14(3) . ?
Ag12 Ag11 3.147(3) 3_665 ?
Ag12 Ag10 3.261(3) 3_665 ?
Fe1 N3 1.94(3) . ?
Fe1 N4 1.95(3) . ?
Fe1 N2 1.95(2) . ?
Fe1 N1 1.96(3) . ?
Fe1 N5 1.99(2) . ?
Fe1 N6 2.00(2) 4_575 ?
Fe2 N7 1.92(2) . ?
Fe2 N9 1.94(2) . ?
Fe2 N8 1.95(2) . ?
Fe2 N10 1.98(2) . ?
Fe2 N11 1.98(2) . ?
Fe2 N12 2.01(2) . ?
Fe3 N15 1.92(2) . ?
Fe3 N13 1.93(2) . ?
Fe3 N14 1.94(2) . ?
Fe3 N17 1.96(2) . ?
Fe3 N16 1.96(2) . ?
Fe3 N18 2.00(2) 1_556 ?
Fe4 N19 1.95(2) 3_565 ?
Fe4 N19 1.95(2) . ?
Fe4 N20 1.95(2) . ?
Fe4 N20 1.95(2) 3_565 ?
Fe4 N21 2.01(2) 3_565 ?
Fe4 N21 2.01(2) . ?
Fe5 N23 1.92(2) 3_566 ?
Fe5 N23 1.92(2) . ?
Fe5 N22 1.93(2) . ?
Fe5 N22 1.93(2) 3_566 ?
Fe5 N24 2.02(2) . ?
Fe5 N24 2.02(2) 3_566 ?
N1 C1 1.14(4) . ?
N2 C2 1.15(4) . ?
N3 C3 1.16(4) . ?
N4 C4 1.14(4) . ?
N5 C5 1.34(3) . ?
N5 C51 1.36(3) . ?
N6 C53 1.37(3) . ?
N6 C5 1.40(3) . ?
N6 Fe1 2.00(2) 4_576 ?
N7 C7 1.19(4) . ?
N8 C8 1.16(4) . ?
N9 C9 1.13(4) . ?
N10 C10 1.15(4) . ?
N11 C11 1.34(3) . ?
N11 C111 1.36(3) . ?
N12 C121 1.31(3) . ?
N12 C12 1.38(3) . ?
N13 C13 1.14(4) . ?
N14 C14 1.15(3) . ?
N15 C15 1.16(4) . ?
N16 C16 1.14(3) . ?
N17 C12 1.35(3) . ?
N17 C123 1.40(3) . ?
N18 C113 1.36(3) . ?
N18 C11 1.37(3) . ?
N18 Fe3 2.00(2) 1_554 ?
N19 C19 1.14(4) . ?
N20 C20 1.10(4) . ?
N21 C21 1.32(3) . ?
N21 C211 1.34(3) . ?
N22 C22 1.16(4) . ?
N23 C23 1.18(3) . ?
N24 C21 1.34(3) . ?
N24 C213 1.33(3) . ?
N25 C25 1.15(4) 4_575 ?
N26 C26 1.23(4) 2_644 ?
N27 C27 1.19(3) 2_545 ?
N28 C28 1.11(4) 2_645 ?
C1 Ag8 2.06(3) 1_454 ?
C51 C52 1.37(3) . ?
C52 C53 1.39(3) . ?
C111 C112 1.39(3) . ?
C112 C113 1.41(3) . ?
C121 C122 1.37(3) . ?
C122 C123 1.42(3) . ?
C211 C212 1.37(3) . ?
C212 C213 1.38(3) . ?
C22 Ag10 2.04(3) 3_666 ?
C25 N25 1.15(4) 4_576 ?
C26 N26 1.23(4) 2_654 ?
C27 N27 1.19(3) 2 ?
C28 N28 1.11(4) 2_655 ?
